data_4304856
loop_
_publ_author_name
'Cheng-Shiuan Lee'
'Yueh-Chun Liao'
'Jung-Tsung Hsu'
'Sue-Lein Wang'
'Kwang-Hwa Lii'

_publ_contact_author
;
Kwang-Hwa Lii
Department of Chemistry
National Central University
Jhongli, Taiwan 320

Sue-Lein Wang
Department of Chemistry
National Tsing Hua University
Hsinchu, Taiwan 320
;
_publ_contact_author_email
;
liikh@cc.ncu.edu.tw
slwang@nthu.edu.tw
;
_publ_section_title
;
Rb2REGaSi4O12 (RE = Y, Eu, Gd, Tb): Luminescent Mixed-Anion Double Layer
Silicates Containing Chains of Edge-Sharing REO7 Pentagonal Bipyramids
;
_journal_name_full 'Inorganic Chemistry'
_journal_page_first 1910
_journal_page_last 1912
_journal_paper_doi 10.1021/ic7024445
_journal_volume 47
_journal_year 2008
_chemical_formula_moiety Rb2GdGaSi4O12
_chemical_formula_sum 'Ga Gd O12 Rb2 Si4'
_chemical_formula_weight 702.27
_chemical_name_systematic
; 
 ? 
;
_space_group_IT_number 15
_symmetry_cell_setting monoclinic
_symmetry_space_group_name_Hall '-I 2ya'
_symmetry_space_group_name_H-M 'I 1 2/a 1'
_atom_sites_solution_primary direct
_atom_sites_solution_secondary difmap
_audit_creation_method SHELXL-97
_cell_angle_alpha 90.00
_cell_angle_beta 90.285(2)
_cell_angle_gamma 90.00
_cell_formula_units_Z 8
_cell_length_a 22.533(3)
_cell_length_b 7.3349(8)
_cell_length_c 14.9175(17)
_cell_measurement_reflns_used 6427
_cell_measurement_temperature 293(2)
_cell_measurement_theta_max 25
_cell_measurement_theta_min 2.5
_cell_volume 2465.5(5)
_computing_cell_refinement 'Bruker SMART'
_computing_data_collection 'Bruker SMART'
_computing_data_reduction 'Bruker SHELXTL'
_computing_molecular_graphics 'Bruker SHELXTL'
_computing_publication_material 'Bruker SHELXTL'
_computing_structure_refinement 'SHELXL-97 (Sheldrick, 1997)'
_computing_structure_solution 'SHELXS-97 (Sheldrick, 1990)'
_diffrn_ambient_temperature 298(2)
_diffrn_measured_fraction_theta_full 0.994
_diffrn_measured_fraction_theta_max 0.994
_diffrn_measurement_device_type 'CCD area detector'
_diffrn_measurement_method 'phi and omega scans'
_diffrn_radiation_monochromator graphite
_diffrn_radiation_source 'fine-focus sealed tube'
_diffrn_radiation_type MoK\a
_diffrn_radiation_wavelength 0.71073
_diffrn_reflns_av_R_equivalents 0.0450
_diffrn_reflns_av_sigmaI/netI 0.0324
_diffrn_reflns_limit_h_max 28
_diffrn_reflns_limit_h_min -28
_diffrn_reflns_limit_k_max 9
_diffrn_reflns_limit_k_min -9
_diffrn_reflns_limit_l_max 17
_diffrn_reflns_limit_l_min -19
_diffrn_reflns_number 8782
_diffrn_reflns_theta_full 28.30
_diffrn_reflns_theta_max 28.30
_diffrn_reflns_theta_min 2.73
_exptl_absorpt_coefficient_mu 15.812
_exptl_absorpt_correction_T_max 0.951
_exptl_absorpt_correction_T_min 0.250
_exptl_absorpt_correction_type empirical
_exptl_absorpt_process_details 'SADABS program'
_exptl_crystal_colour Colorless
_exptl_crystal_density_diffrn 3.784
_exptl_crystal_density_method 'not measured'
_exptl_crystal_description Columnar
_exptl_crystal_F_000 2568
_exptl_crystal_size_max 0.25
_exptl_crystal_size_mid 0.15
_exptl_crystal_size_min 0.15
_refine_diff_density_max 1.623
_refine_diff_density_min -2.701
_refine_diff_density_rms 0.320
_refine_ls_extinction_coef none
_refine_ls_extinction_method none
_refine_ls_goodness_of_fit_ref 1.081
_refine_ls_matrix_type full
_refine_ls_number_parameters 183
_refine_ls_number_reflns 3052
_refine_ls_number_restraints 0
_refine_ls_restrained_S_all 1.081
_refine_ls_R_factor_all 0.0311
_refine_ls_R_factor_gt 0.0297
_refine_ls_shift/su_max 0.002
_refine_ls_shift/su_mean 0.000
_refine_ls_structure_factor_coef Fsqd
_refine_ls_weighting_details 'calc w=1/[\s^2^(Fo^2^)+(0.0529P)^2^+8.0730P] where P=(Fo^2^+2Fc^2^)/3'
_refine_ls_weighting_scheme calc
_refine_ls_wR_factor_gt 0.0803
_refine_ls_wR_factor_ref 0.0812
_reflns_number_gt 2880
_reflns_number_total 3052
_reflns_threshold_expression >2sigma(I)
_cod_data_source_file ic7024445-file003_3.cif
_cod_data_source_block GdGS-1
_cod_depositor_comments
;
The following automatic conversions were performed:
'_symmetry_cell_setting' value 'Monoclinic' changed to 'monoclinic'
according to '/home/saulius/struct/CIF-dictionaries/cif_core.dic'
dictionary named 'cif_core.dic' version 2.4.1 from 2010-06-29.

Automatic conversion script
Id: cif_fix_enum 1527 2010-12-29 10:47:43Z saulius 
;
_cod_original_sg_symbol_H-M 'I 2/a'
_cod_database_code 4304856

loop_
_symmetry_equiv_pos_as_xyz
'x, y, z'
'-x+1/2, y, -z'
'x+1/2, y+1/2, z+1/2'
'-x+1, y+1/2, -z+1/2'
'-x, -y, -z'
'x-1/2, -y, z'
'-x+1/2, -y+1/2, -z+1/2'
'x, -y+1/2, z+1/2'

loop_
_atom_site_label
_atom_site_type_symbol
_atom_site_fract_x
_atom_site_fract_y
_atom_site_fract_z
_atom_site_U_iso_or_equiv
_atom_site_adp_type
_atom_site_occupancy
_atom_site_symmetry_multiplicity
_atom_site_calc_flag
_atom_site_refinement_flags
_atom_site_disorder_assembly
_atom_site_disorder_group
Rb1 Rb 0.558408(19) 0.74694(6) 0.02378(3) 0.01662(12) Uani 1 1 d . . .
Rb2 Rb 0.78483(3) -0.01196(8) -0.16822(4) 0.03189(14) Uani 1 1 d . . .
Gd1 Gd 0.519200(8) 0.96802(3) 0.269475(12) 0.00614(8) Uani 1 1 d . . .
Ga1 Ga 0.67996(2) 0.55162(6) -0.09379(3) 0.00751(11) Uani 1 1 d . . .
Si1 Si 0.58278(5) 1.22197(15) 0.09090(7) 0.0065(2) Uani 1 1 d . . .
Si2 Si 0.81218(5) 0.47976(15) -0.11055(8) 0.0067(2) Uani 1 1 d . . .
Si3 Si 0.86923(5) 0.60836(14) -0.29130(7) 0.0062(2) Uani 1 1 d . . .
Si4 Si 0.91182(5) 0.27380(14) -0.38335(7) 0.0062(2) Uani 1 1 d . . .
O1 O 0.57743(14) 1.0450(4) 0.1526(2) 0.0107(6) Uani 1 1 d . . .
O2 O 0.57507(14) 1.1563(4) -0.01516(19) 0.0115(6) Uani 1 1 d . . .
O3 O 0.53792(13) 1.3847(4) 0.1115(2) 0.0126(6) Uani 1 1 d . . .
O4 O 0.65233(13) 1.2900(4) 0.0965(2) 0.0132(6) Uani 1 1 d . . .
O5 O 0.81818(13) 0.6098(4) -0.02421(19) 0.0121(6) Uani 1 1 d . . .
O6 O 0.74419(14) 0.4262(4) -0.1336(2) 0.0135(6) Uani 1 1 d . . .
O7 O 0.84085(15) 0.5962(5) -0.1911(2) 0.0160(6) Uani 1 1 d . . .
O8 O 0.86250(13) 0.4061(4) -0.3375(2) 0.0123(6) Uani 1 1 d . . .
O9 O 0.93698(13) 0.6722(4) -0.2885(2) 0.0110(6) Uani 1 1 d . . .
O10 O 0.82375(14) 0.7384(4) -0.3443(2) 0.0156(6) Uani 1 1 d . . .
O11 O 0.89054(13) 0.0623(4) -0.3797(2) 0.0108(6) Uani 1 1 d . . .
O12 O 0.97242(13) 0.2706(4) -0.32635(19) 0.0092(6) Uani 1 1 d . . .

loop_
_atom_site_aniso_label
_atom_site_aniso_U_11
_atom_site_aniso_U_22
_atom_site_aniso_U_33
_atom_site_aniso_U_23
_atom_site_aniso_U_13
_atom_site_aniso_U_12
Rb1 0.0109(2) 0.0180(2) 0.0210(2) -0.00207(16) 0.00194(16) 0.00120(14)
Rb2 0.0238(3) 0.0330(3) 0.0388(3) -0.0098(2) -0.0036(2) -0.0106(2)
Gd1 0.00427(12) 0.00740(13) 0.00673(12) -0.00005(6) -0.00041(8) -0.00067(6)
Ga1 0.0041(2) 0.0098(2) 0.0086(2) 0.00110(15) -0.00091(16) 0.00007(14)
Si1 0.0036(5) 0.0093(5) 0.0066(5) -0.0002(4) 0.0001(4) -0.0010(4)
Si2 0.0035(5) 0.0101(5) 0.0066(5) 0.0004(4) -0.0004(4) 0.0016(4)
Si3 0.0037(5) 0.0081(5) 0.0069(5) 0.0004(4) 0.0000(4) 0.0003(4)
Si4 0.0037(5) 0.0079(5) 0.0070(5) -0.0006(4) -0.0012(4) -0.0001(4)
O1 0.0108(15) 0.0099(14) 0.0114(14) 0.0028(10) 0.0009(11) -0.0005(10)
O2 0.0144(15) 0.0143(14) 0.0057(13) -0.0001(11) -0.0005(11) -0.0018(11)
O3 0.0073(14) 0.0132(14) 0.0174(15) -0.0013(12) 0.0030(11) 0.0031(11)
O4 0.0038(14) 0.0121(14) 0.0237(16) -0.0026(12) -0.0020(12) -0.0017(11)
O5 0.0117(15) 0.0168(15) 0.0078(13) 0.0007(11) 0.0002(11) -0.0004(11)
O6 0.0079(15) 0.0152(14) 0.0174(15) -0.0035(12) -0.0020(12) 0.0031(11)
O7 0.0195(17) 0.0189(16) 0.0097(14) 0.0013(12) 0.0071(12) 0.0018(13)
O8 0.0081(14) 0.0110(14) 0.0179(15) -0.0071(12) 0.0010(11) -0.0009(11)
O9 0.0051(14) 0.0122(14) 0.0157(14) -0.0013(11) -0.0012(11) -0.0038(11)
O10 0.0075(15) 0.0180(15) 0.0213(17) 0.0108(12) -0.0039(12) -0.0002(11)
O11 0.0074(14) 0.0097(13) 0.0154(15) -0.0006(11) -0.0040(11) -0.0019(10)
O12 0.0082(14) 0.0103(13) 0.0091(13) 0.0005(10) -0.0044(11) -0.0012(10)

loop_
_atom_type_symbol
_atom_type_description
_atom_type_scat_dispersion_real
_atom_type_scat_dispersion_imag
_atom_type_scat_source
O O 0.0106 0.0060 'International Tables Vol C Tables 4.2.6.8 and 6.1.1.4'
Si Si 0.0817 0.0704 'International Tables Vol C Tables 4.2.6.8 and 6.1.1.4'
Ga Ga 0.2307 1.6083 'International Tables Vol C Tables 4.2.6.8 and 6.1.1.4'
Rb Rb -0.9393 2.9676 'International Tables Vol C Tables 4.2.6.8 and 6.1.1.4'
Gd Gd -0.1653 3.9035 'International Tables Vol C Tables 4.2.6.8 and 6.1.1.4'

loop_
_geom_angle_atom_site_label_1
_geom_angle_atom_site_label_2
_geom_angle_atom_site_label_3
_geom_angle
_geom_angle_site_symmetry_1
_geom_angle_site_symmetry_3
_geom_angle_publ_flag
O1 Rb1 O5 96.75(9) . 2_655 ?
O1 Rb1 O12 63.79(8) . 3_455 ?
O5 Rb1 O12 129.42(8) 2_655 3_455 ?
O1 Rb1 O3 113.32(8) . 1_545 ?
O5 Rb1 O3 81.05(8) 2_655 1_545 ?
O12 Rb1 O3 67.72(8) 3_455 1_545 ?
O1 Rb1 O2 51.79(8) . . ?
O5 Rb1 O2 102.50(8) 2_655 . ?
O12 Rb1 O2 99.53(8) 3_455 . ?
O3 Rb1 O2 164.77(8) 1_545 . ?
O1 Rb1 O2 89.72(8) . 5_675 ?
O5 Rb1 O2 173.02(8) 2_655 5_675 ?
O12 Rb1 O2 51.69(8) 3_455 5_675 ?
O3 Rb1 O2 94.00(8) 1_545 5_675 ?
O2 Rb1 O2 83.56(8) . 5_675 ?
O1 Rb1 O3 138.92(8) . 5_675 ?
O5 Rb1 O3 123.30(8) 2_655 5_675 ?
O12 Rb1 O3 92.90(8) 3_455 5_675 ?
O3 Rb1 O3 84.22(9) 1_545 5_675 ?
O2 Rb1 O3 105.40(8) . 5_675 ?
O2 Rb1 O3 50.86(8) 5_675 5_675 ?
O1 Rb1 O11 151.35(8) . 7_654 ?
O5 Rb1 O11 56.12(8) 2_655 7_654 ?
O12 Rb1 O11 138.89(8) 3_455 7_654 ?
O3 Rb1 O11 74.51(8) 1_545 7_654 ?
O2 Rb1 O11 119.90(8) . 7_654 ?
O2 Rb1 O11 117.91(8) 5_675 7_654 ?
O3 Rb1 O11 67.19(8) 5_675 7_654 ?
O1 Rb1 O7 71.38(8) . 2_655 ?
O5 Rb1 O7 45.01(7) 2_655 2_655 ?
O12 Rb1 O7 84.61(7) 3_455 2_655 ?
O3 Rb1 O7 61.03(8) 1_545 2_655 ?
O2 Rb1 O7 111.02(8) . 2_655 ?
O2 Rb1 O7 136.11(7) 5_675 2_655 ?
O3 Rb1 O7 143.41(8) 5_675 2_655 ?
O11 Rb1 O7 91.16(7) 7_654 2_655 ?
O1 Rb1 Ga1 120.73(6) . . ?
O5 Rb1 Ga1 30.52(6) 2_655 . ?
O12 Rb1 Ga1 154.20(6) 3_455 . ?
O3 Rb1 Ga1 88.79(6) 1_545 . ?
O2 Rb1 Ga1 101.80(6) . . ?
O2 Rb1 Ga1 145.32(5) 5_675 . ?
O3 Rb1 Ga1 95.26(6) 5_675 . ?
O11 Rb1 Ga1 30.67(5) 7_654 . ?
O7 Rb1 Ga1 74.32(5) 2_655 . ?
O1 Rb1 O9 121.02(8) . 7_664 ?
O5 Rb1 O9 91.53(7) 2_655 7_664 ?
O12 Rb1 O9 138.96(7) 3_455 7_664 ?
O3 Rb1 O9 125.65(8) 1_545 7_664 ?
O2 Rb1 O9 69.38(7) . 7_664 ?
O2 Rb1 O9 87.36(7) 5_675 7_664 ?
O3 Rb1 O9 55.67(7) 5_675 7_664 ?
O11 Rb1 O9 57.72(7) 7_654 7_664 ?
O7 Rb1 O9 136.43(7) 2_655 7_664 ?
Ga1 Rb1 O9 63.60(5) . 7_664 ?
O1 Rb1 Si4 80.71(6) . 3_455 ?
O5 Rb1 Si4 152.12(6) 2_655 3_455 ?
O12 Rb1 Si4 26.17(6) 3_455 3_455 ?
O3 Rb1 Si4 74.72(6) 1_545 3_455 ?
O2 Rb1 Si4 97.61(6) . 3_455 ?
O2 Rb1 Si4 26.85(6) 5_675 3_455 ?
O3 Rb1 Si4 68.11(6) 5_675 3_455 ?
O11 Rb1 Si4 127.35(5) 7_654 3_455 ?
O7 Rb1 Si4 109.42(5) 2_655 3_455 ?
Ga1 Rb1 Si4 157.33(2) . 3_455 ?
O9 Rb1 Si4 113.72(5) 7_664 3_455 ?
O4 Rb2 O10 145.57(10) 2_645 7_654 ?
O4 Rb2 O6 107.75(9) 2_645 7_654 ?
O10 Rb2 O6 90.21(9) 7_654 7_654 ?
O4 Rb2 O1 51.42(8) 2_645 2_645 ?
O10 Rb2 O1 152.38(8) 7_654 2_645 ?
O6 Rb2 O1 104.38(8) 7_654 2_645 ?
O4 Rb2 O7 123.53(9) 2_645 1_545 ?
O10 Rb2 O7 80.06(9) 7_654 1_545 ?
O6 Rb2 O7 99.48(8) 7_654 1_545 ?
O1 Rb2 O7 74.54(8) 2_645 1_545 ?
O4 Rb2 O10 126.53(9) 2_645 1_545 ?
O10 Rb2 O10 87.84(9) 7_654 1_545 ?
O6 Rb2 O10 53.93(8) 7_654 1_545 ?
O1 Rb2 O10 82.37(8) 2_645 1_545 ?
O7 Rb2 O10 46.06(8) 1_545 1_545 ?
O4 Rb2 O6 48.33(8) 2_645 . ?
O10 Rb2 O6 107.38(8) 7_654 . ?
O6 Rb2 O6 84.06(8) 7_654 . ?
O1 Rb2 O6 97.50(7) 2_645 . ?
O7 Rb2 O6 171.85(8) 1_545 . ?
O10 Rb2 O6 135.81(8) 1_545 . ?
O4 Rb2 O8 107.28(8) 2_645 7_654 ?
O10 Rb2 O8 47.32(8) 7_654 7_654 ?
O6 Rb2 O8 77.08(8) 7_654 7_654 ?
O1 Rb2 O8 158.42(7) 2_645 7_654 ?
O7 Rb2 O8 126.83(8) 1_545 7_654 ?
O10 Rb2 O8 113.96(8) 1_545 7_654 ?
O6 Rb2 O8 61.03(7) . 7_654 ?
O4 Rb2 O7 138.60(8) 2_645 7_654 ?
O10 Rb2 O7 44.56(8) 7_654 7_654 ?
O6 Rb2 O7 46.31(8) 7_654 7_654 ?
O1 Rb2 O7 147.96(8) 2_645 7_654 ?
O7 Rb2 O7 95.47(8) 1_545 7_654 ?
O10 Rb2 O7 69.62(7) 1_545 7_654 ?
O6 Rb2 O7 92.28(8) . 7_654 ?
O8 Rb2 O7 44.35(7) 7_654 7_654 ?
O4 Rb2 O5 106.00(8) 2_645 1_545 ?
O10 Rb2 O5 72.49(8) 7_654 1_545 ?
O6 Rb2 O5 140.67(8) 7_654 1_545 ?
O1 Rb2 O5 81.63(7) 2_645 1_545 ?
O7 Rb2 O5 43.78(7) 1_545 1_545 ?
O10 Rb2 O5 89.54(7) 1_545 1_545 ?
O6 Rb2 O5 134.40(7) . 1_545 ?
O8 Rb2 O5 111.22(7) 7_654 1_545 ?
O7 Rb2 O5 112.42(7) 7_654 1_545 ?
O4 Rb2 Si3 134.25(7) 2_645 7_654 ?
O10 Rb2 Si3 26.18(6) 7_654 7_654 ?
O6 Rb2 Si3 71.30(6) 7_654 7_654 ?
O1 Rb2 Si3 173.36(6) 2_645 7_654 ?
O7 Rb2 Si3 100.91(7) 1_545 7_654 ?
O10 Rb2 Si3 90.99(6) 1_545 7_654 ?
O6 Rb2 Si3 87.17(6) . 7_654 ?
O8 Rb2 Si3 26.98(5) 7_654 7_654 ?
O7 Rb2 Si3 26.33(5) 7_654 7_654 ?
O5 Rb2 Si3 98.50(5) 1_545 7_654 ?
O4 Rb2 Si1 26.05(6) 2_645 2_645 ?
O10 Rb2 Si1 157.44(7) 7_654 2_645 ?
O6 Rb2 Si1 112.21(6) 7_654 2_645 ?
O1 Rb2 Si1 26.05(5) 2_645 2_645 ?
O7 Rb2 Si1 97.83(7) 1_545 2_645 ?
O10 Rb2 Si1 107.00(6) 1_545 2_645 ?
O6 Rb2 Si1 74.01(6) . 2_645 ?
O8 Rb2 Si1 133.14(6) 7_654 2_645 ?
O7 Rb2 Si1 156.65(6) 7_654 2_645 ?
O5 Rb2 Si1 90.34(5) 1_545 2_645 ?
Si3 Rb2 Si1 160.07(3) 7_654 2_645 ?
O1 Gd1 O3 178.54(11) . 4_545 ?
O1 Gd1 O12 86.78(11) . 3_455 ?
O3 Gd1 O12 93.26(11) 4_545 3_455 ?
O1 Gd1 O12 89.80(10) . 2_665 ?
O3 Gd1 O12 90.93(10) 4_545 2_665 ?
O12 Gd1 O12 147.91(8) 3_455 2_665 ?
O1 Gd1 O9 94.41(10) . 2_655 ?
O3 Gd1 O9 84.22(10) 4_545 2_655 ?
O12 Gd1 O9 71.91(10) 3_455 2_655 ?
O12 Gd1 O9 140.18(10) 2_665 2_655 ?
O1 Gd1 O9 90.89(10) . 3_455 ?
O3 Gd1 O9 90.55(10) 4_545 3_455 ?
O12 Gd1 O9 80.04(10) 3_455 3_455 ?
O12 Gd1 O9 68.11(9) 2_665 3_455 ?
O9 Gd1 O9 151.07(9) 2_655 3_455 ?
O1 Gd1 O11 88.11(11) . 2_665 ?
O3 Gd1 O11 91.19(10) 4_545 2_665 ?
O12 Gd1 O11 152.37(9) 3_455 2_665 ?
O12 Gd1 O11 59.10(9) 2_665 2_665 ?
O9 Gd1 O11 81.45(10) 2_655 2_665 ?
O9 Gd1 O11 127.20(9) 3_455 2_665 ?
O1 Gd1 Si4 87.25(8) . 2_665 ?
O3 Gd1 Si4 92.79(8) 4_545 2_665 ?
O12 Gd1 Si4 173.21(7) 3_455 2_665 ?
O12 Gd1 Si4 28.79(7) 2_665 2_665 ?
O9 Gd1 Si4 111.80(7) 2_655 2_665 ?
O9 Gd1 Si4 96.83(7) 3_455 2_665 ?
O11 Gd1 Si4 30.38(6) 2_665 2_665 ?
O1 Gd1 Gd1 104.79(7) . 4_545 ?
O3 Gd1 Gd1 74.49(8) 4_545 4_545 ?
O12 Gd1 Gd1 36.14(7) 3_455 4_545 ?
O12 Gd1 Gd1 165.41(7) 2_665 4_545 ?
O9 Gd1 Gd1 40.64(7) 2_655 4_545 ?
O9 Gd1 Gd1 110.61(7) 3_455 4_545 ?
O11 Gd1 Gd1 120.60(6) 2_665 4_545 ?
Si4 Gd1 Gd1 149.51(2) 2_665 4_545 ?
O1 Gd1 Gd1 76.94(7) . 4 ?
O3 Gd1 Gd1 104.35(8) 4_545 4 ?
O12 Gd1 Gd1 114.21(7) 3_455 4 ?
O12 Gd1 Gd1 34.50(7) 2_665 4 ?
O9 Gd1 Gd1 168.72(7) 2_655 4 ?
O9 Gd1 Gd1 38.14(6) 3_455 4 ?
O11 Gd1 Gd1 90.93(6) 2_665 4 ?
Si4 Gd1 Gd1 61.15(2) 2_665 4 ?
Gd1 Gd1 Gd1 148.340(12) 4_545 4 ?
O1 Gd1 Rb1 135.02(7) . 4 ?
O3 Gd1 Rb1 45.88(8) 4_545 4 ?
O12 Gd1 Rb1 126.07(8) 3_455 4 ?
O12 Gd1 Rb1 45.64(7) 2_665 4 ?
O9 Gd1 Rb1 122.62(7) 2_655 4 ?
O9 Gd1 Rb1 69.35(7) 3_455 4 ?
O11 Gd1 Rb1 74.75(7) 2_665 4 ?
Si4 Gd1 Rb1 57.35(2) 2_665 4 ?
Gd1 Gd1 Rb1 119.828(10) 4_545 4 ?
Gd1 Gd1 Rb1 62.435(9) 4 4 ?
O1 Gd1 Rb1 44.10(8) . . ?
O3 Gd1 Rb1 135.51(8) 4_545 . ?
O12 Gd1 Rb1 45.04(8) 3_455 . ?
O12 Gd1 Rb1 131.93(7) 2_665 . ?
O9 Gd1 Rb1 70.02(7) 2_655 . ?
O9 Gd1 Rb1 95.12(7) 3_455 . ?
O11 Gd1 Rb1 118.67(7) 2_665 . ?
Si4 Gd1 Rb1 129.96(2) 2_665 . ?
Gd1 Gd1 Rb1 62.219(8) 4_545 . ?
Gd1 Gd1 Rb1 107.063(10) 4 . ?
Rb1 Gd1 Rb1 164.271(7) 4 . ?
O10 Ga1 O5 107.34(15) 7_664 2_655 ?
O10 Ga1 O6 107.52(15) 7_664 . ?
O5 Ga1 O6 114.96(14) 2_655 . ?
O10 Ga1 O11 103.94(14) 7_664 7_654 ?
O5 Ga1 O11 109.42(14) 2_655 7_654 ?
O6 Ga1 O11 112.89(14) . 7_654 ?
O10 Ga1 Rb1 82.78(11) 7_664 . ?
O5 Ga1 Rb1 56.00(10) 2_655 . ?
O6 Ga1 Rb1 168.67(10) . . ?
O11 Ga1 Rb1 67.82(10) 7_654 . ?
O10 Ga1 Rb2 65.09(11) 7_664 7_654 ?
O5 Ga1 Rb2 163.53(10) 2_655 7_654 ?
O6 Ga1 Rb2 57.66(10) . 7_654 ?
O11 Ga1 Rb2 86.90(10) 7_654 7_654 ?
Rb1 Ga1 Rb2 133.002(18) . 7_654 ?
O10 Ga1 Rb2 39.08(10) 7_664 1_565 ?
O5 Ga1 Rb2 93.91(10) 2_655 1_565 ?
O6 Ga1 Rb2 81.20(11) . 1_565 ?
O11 Ga1 Rb2 142.12(10) 7_654 1_565 ?
Rb1 Ga1 Rb2 105.238(17) . 1_565 ?
Rb2 Ga1 Rb2 70.940(15) 7_654 1_565 ?
O3 Si1 O1 116.61(17) . . ?
O3 Si1 O4 111.56(17) . . ?
O1 Si1 O4 106.95(17) . . ?
O3 Si1 O2 109.68(17) . . ?
O1 Si1 O2 107.79(17) . . ?
O4 Si1 O2 103.37(17) . . ?
O3 Si1 Rb1 59.08(12) . 5_675 ?
O1 Si1 Rb1 104.82(13) . 5_675 ?
O4 Si1 Rb1 147.24(12) . 5_675 ?
O2 Si1 Rb1 58.66(11) . 5_675 ?
O3 Si1 Rb2 144.53(13) . 2_665 ?
O1 Si1 Rb2 59.73(12) . 2_665 ?
O4 Si1 Rb2 49.13(11) . 2_665 ?
O2 Si1 Rb2 104.33(12) . 2_665 ?
Rb1 Si1 Rb2 154.44(4) 5_675 2_665 ?
O3 Si1 Rb1 132.04(12) . . ?
O1 Si1 Rb1 51.18(12) . . ?
O4 Si1 Rb1 116.31(12) . . ?
O2 Si1 Rb1 56.61(11) . . ?
Rb1 Si1 Rb1 78.48(2) 5_675 . ?
Rb2 Si1 Rb1 76.05(2) 2_665 . ?
O3 Si1 Rb1 40.91(11) . 1_565 ?
O1 Si1 Rb1 155.90(12) . 1_565 ?
O4 Si1 Rb1 81.43(11) . 1_565 ?
O2 Si1 Rb1 91.56(11) . 1_565 ?
Rb1 Si1 Rb1 72.68(2) 5_675 1_565 ?
Rb2 Si1 Rb1 130.13(3) 2_665 1_565 ?
Rb1 Si1 Rb1 145.40(3) . 1_565 ?
O5 Si2 O7 104.50(17) . . ?
O5 Si2 O6 112.96(17) . . ?
O7 Si2 O6 110.68(18) . . ?
O5 Si2 O4 111.53(17) . 2_645 ?
O7 Si2 O4 110.64(18) . 2_645 ?
O6 Si2 O4 106.60(17) . 2_645 ?
O5 Si2 Rb1 49.42(11) . 2_655 ?
O7 Si2 Rb1 70.46(13) . 2_655 ?
O6 Si2 Rb1 159.61(12) . 2_655 ?
O4 Si2 Rb1 91.26(12) 2_645 2_655 ?
O5 Si2 Rb2 139.97(12) . . ?
O7 Si2 Rb2 113.82(13) . . ?
O6 Si2 Rb2 64.15(12) . . ?
O4 Si2 Rb2 44.32(11) 2_645 . ?
Rb1 Si2 Rb2 135.15(3) 2_655 . ?
O5 Si2 Rb2 67.65(11) . 1_565 ?
O7 Si2 Rb2 52.30(12) . 1_565 ?
O6 Si2 Rb2 92.12(12) . 1_565 ?
O4 Si2 Rb2 159.10(12) 2_645 1_565 ?
Rb1 Si2 Rb2 72.27(2) 2_655 1_565 ?
Rb2 Si2 Rb2 147.87(4) . 1_565 ?
O5 Si2 Rb2 132.59(12) . 7_654 ?
O7 Si2 Rb2 64.44(13) . 7_654 ?
O6 Si2 Rb2 47.02(12) . 7_654 ?
O4 Si2 Rb2 115.46(12) 2_645 7_654 ?
Rb1 Si2 Rb2 133.17(3) 2_655 7_654 ?
Rb2 Si2 Rb2 77.12(3) . 7_654 ?
Rb2 Si2 Rb2 70.78(2) 1_565 7_654 ?
O9 Si3 O10 116.52(17) . . ?
O9 Si3 O7 111.75(18) . . ?
O10 Si3 O7 103.40(18) . . ?
O9 Si3 O8 111.23(16) . . ?
O10 Si3 O8 105.81(17) . . ?
O7 Si3 O8 107.45(17) . . ?
O9 Si3 Rb2 170.16(12) . 7_654 ?
O10 Si3 Rb2 54.55(12) . 7_654 ?
O7 Si3 Rb2 76.14(13) . 7_654 ?
O8 Si3 Rb2 70.40(11) . 7_654 ?
O9 Si3 Rb2 104.48(11) . 1_565 ?
O10 Si3 Rb2 59.25(13) . 1_565 ?
O7 Si3 Rb2 53.47(12) . 1_565 ?
O8 Si3 Rb2 144.09(12) . 1_565 ?
Rb2 Si3 Rb2 75.10(2) 7_654 1_565 ?
O9 Si3 Rb1 63.23(11) . 7_664 ?
O10 Si3 Rb1 71.09(12) . 7_664 ?
O7 Si3 Rb1 167.51(13) . 7_664 ?
O8 Si3 Rb1 84.97(12) . 7_664 ?
Rb2 Si3 Rb1 107.80(3) 7_654 7_664 ?
Rb2 Si3 Rb1 115.37(3) 1_565 7_664 ?
O12 Si4 O11 102.61(16) . . ?
O12 Si4 O2 109.87(16) . 7_664 ?
O11 Si4 O2 112.80(16) . 7_664 ?
O12 Si4 O8 111.53(16) . . ?
O11 Si4 O8 110.66(16) . . ?
O2 Si4 O8 109.26(17) 7_664 . ?
O12 Si4 Gd1 45.65(11) . 2_645 ?
O11 Si4 Gd1 57.12(11) . 2_645 ?
O2 Si4 Gd1 128.54(12) 7_664 2_645 ?
O8 Si4 Gd1 121.60(12) . 2_645 ?
O12 Si4 Rb1 54.72(11) . 3_544 ?
O11 Si4 Rb1 103.46(12) . 3_544 ?
O2 Si4 Rb1 59.14(11) 7_664 3_544 ?
O8 Si4 Rb1 145.58(12) . 3_544 ?
Gd1 Si4 Rb1 73.87(2) 2_645 3_544 ?
O12 Si4 Rb1 98.09(11) . 7_664 ?
O11 Si4 Rb1 151.01(12) . 7_664 ?
O2 Si4 Rb1 39.86(11) 7_664 7_664 ?
O8 Si4 Rb1 79.58(12) . 7_664 ?
Gd1 Si4 Rb1 141.28(3) 2_645 7_664 ?
Rb1 Si4 Rb1 72.57(2) 3_544 7_664 ?
Si1 O1 Gd1 133.97(17) . . ?
Si1 O1 Rb1 103.80(15) . . ?
Gd1 O1 Rb1 103.60(10) . . ?
Si1 O1 Rb2 94.22(14) . 2_665 ?
Gd1 O1 Rb2 119.18(12) . 2_665 ?
Rb1 O1 Rb2 95.18(9) . 2_665 ?
Si4 O2 Si1 140.9(2) 7_664 . ?
Si4 O2 Rb1 120.36(14) 7_664 . ?
Si1 O2 Rb1 96.62(13) . . ?
Si4 O2 Rb1 94.01(13) 7_664 5_675 ?
Si1 O2 Rb1 94.01(13) . 5_675 ?
Rb1 O2 Rb1 96.44(8) . 5_675 ?
Si1 O3 Gd1 135.28(18) . 4 ?
Si1 O3 Rb1 118.70(15) . 1_565 ?
Gd1 O3 Rb1 101.01(10) 4 1_565 ?
Si1 O3 Rb1 94.81(13) . 5_675 ?
Gd1 O3 Rb1 101.16(10) 4 5_675 ?
Rb1 O3 Rb1 95.78(9) 1_565 5_675 ?
Si2 O4 Si1 137.5(2) 2_665 . ?
Si2 O4 Rb2 112.18(15) 2_665 2_665 ?
Si1 O4 Rb2 104.83(14) . 2_665 ?
Si2 O5 Ga1 129.81(19) . 2_655 ?
Si2 O5 Rb1 106.19(14) . 2_655 ?
Ga1 O5 Rb1 93.49(12) 2_655 2_655 ?
Si2 O5 Rb2 87.85(12) . 1_565 ?
Ga1 O5 Rb2 140.18(14) 2_655 1_565 ?
Rb1 O5 Rb2 86.12(7) 2_655 1_565 ?
Si2 O6 Ga1 124.26(19) . . ?
Si2 O6 Rb2 110.47(15) . 7_654 ?
Ga1 O6 Rb2 92.55(12) . 7_654 ?
Si2 O6 Rb2 90.37(13) . . ?
Ga1 O6 Rb2 138.38(15) . . ?
Rb2 O6 Rb2 95.94(8) 7_654 . ?
Si2 O7 Si3 150.7(2) . . ?
Si2 O7 Rb2 103.88(14) . 1_565 ?
Si3 O7 Rb2 102.01(14) . 1_565 ?
Si2 O7 Rb1 84.15(13) . 2_655 ?
Si3 O7 Rb1 112.09(16) . 2_655 ?
Rb2 O7 Rb1 83.97(8) 1_565 2_655 ?
Si2 O7 Rb2 91.53(14) . 7_654 ?
Si3 O7 Rb2 77.53(13) . 7_654 ?
Rb2 O7 Rb2 84.53(8) 1_565 7_654 ?
Rb1 O7 Rb2 166.37(10) 2_655 7_654 ?
Si4 O8 Si3 130.8(2) . . ?
Si4 O8 Rb2 144.35(15) . 7_654 ?
Si3 O8 Rb2 82.63(12) . 7_654 ?
Si3 O9 Gd1 131.36(17) . 2_655 ?
Si3 O9 Gd1 122.24(16) . 3_544 ?
Gd1 O9 Gd1 101.22(10) 2_655 3_544 ?
Si3 O9 Rb1 93.17(12) . 7_664 ?
Gd1 O9 Rb1 87.24(8) 2_655 7_664 ?
Gd1 O9 Rb1 114.21(10) 3_544 7_664 ?
Si3 O10 Ga1 142.2(2) . 7_664 ?
Si3 O10 Rb2 99.27(14) . 7_654 ?
Ga1 O10 Rb2 118.45(14) 7_664 7_654 ?
Si3 O10 Rb2 96.22(14) . 1_565 ?
Ga1 O10 Rb2 85.53(12) 7_664 1_565 ?
Rb2 O10 Rb2 92.16(9) 7_654 1_565 ?
Si4 O11 Ga1 133.01(19) . 7_654 ?
Si4 O11 Gd1 92.50(13) . 2_645 ?
Ga1 O11 Gd1 131.56(14) 7_654 2_645 ?
Si4 O11 Rb1 121.66(15) . 7_654 ?
Ga1 O11 Rb1 81.51(10) 7_654 7_654 ?
Gd1 O11 Rb1 87.54(8) 2_645 7_654 ?
Si4 O12 Gd1 135.20(17) . 3_544 ?
Si4 O12 Gd1 105.55(14) . 2_645 ?
Gd1 O12 Gd1 109.36(11) 3_544 2_645 ?
Si4 O12 Rb1 99.12(13) . 3_544 ?
Gd1 O12 Rb1 101.94(10) 3_544 3_544 ?
Gd1 O12 Rb1 99.37(10) 2_645 3_544 ?

loop_
_geom_bond_atom_site_label_1
_geom_bond_atom_site_label_2
_geom_bond_distance
_geom_bond_site_symmetry_2
_geom_bond_publ_flag
Rb1 O1 2.941(3) . ?
Rb1 O5 2.957(3) 2_655 ?
Rb1 O12 2.971(3) 3_455 ?
Rb1 O3 2.998(3) 1_545 ?
Rb1 O2 3.081(3) . ?
Rb1 O2 3.092(3) 5_675 ?
Rb1 O3 3.110(3) 5_675 ?
Rb1 O11 3.334(3) 7_654 ?
Rb1 O7 3.542(3) 2_655 ?
Rb1 Ga1 3.5606(7) . ?
Rb1 O9 3.562(3) 7_664 ?
Rb1 Si4 3.5936(12) 3_455 ?
Rb2 O4 2.835(3) 2_645 ?
Rb2 O10 2.964(3) 7_654 ?
Rb2 O6 3.089(3) 7_654 ?
Rb2 O1 3.139(3) 2_645 ?
Rb2 O7 3.158(3) 1_545 ?
Rb2 O10 3.323(4) 1_545 ?
Rb2 O6 3.382(3) . ?
Rb2 O8 3.411(3) 7_654 ?
Rb2 O7 3.570(4) 7_654 ?
Rb2 O5 3.586(3) 1_545 ?
Rb2 Si3 3.5907(13) 7_654 ?
Rb2 Si1 3.6249(13) 2_645 ?
Gd1 O1 2.259(3) . ?
Gd1 O3 2.282(3) 4_545 ?
Gd1 O12 2.289(3) 3_455 ?
Gd1 O12 2.383(3) 2_665 ?
Gd1 O9 2.400(3) 2_655 ?
Gd1 O9 2.531(3) 3_455 ?
Gd1 O11 2.699(3) 2_665 ?
Gd1 Si4 3.2102(11) 2_665 ?
Gd1 Gd1 3.8120(4) 4_545 ?
Gd1 Gd1 3.8120(4) 4 ?
Gd1 Rb1 4.1000(6) 4 ?
Ga1 O10 1.797(3) 7_664 ?
Ga1 O5 1.811(3) 2_655 ?
Ga1 O6 1.817(3) . ?
Ga1 O11 1.836(3) 7_654 ?
Ga1 Rb2 3.6532(9) 7_654 ?
Ga1 Rb2 4.1340(8) 1_565 ?
Si1 O3 1.595(3) . ?
Si1 O1 1.596(3) . ?
Si1 O4 1.647(3) . ?
Si1 O2 1.662(3) . ?
Si1 Rb1 3.6119(13) 5_675 ?
Si1 Rb2 3.6249(13) 2_665 ?
Si1 Rb1 4.0157(12) 1_565 ?
Si2 O5 1.608(3) . ?
Si2 O7 1.612(3) . ?
Si2 O6 1.617(3) . ?
Si2 O4 1.618(3) 2_645 ?
Si2 Rb1 3.7393(12) 2_655 ?
Si2 Rb2 3.8749(13) 1_565 ?
Si2 Rb2 3.9564(14) 7_654 ?
Si3 O9 1.597(3) . ?
Si3 O10 1.605(3) . ?
Si3 O7 1.631(3) . ?
Si3 O8 1.643(3) . ?
Si3 Rb2 3.5907(13) 7_654 ?
Si3 Rb2 3.8443(12) 1_565 ?
Si3 Rb1 3.9834(12) 7_664 ?
Si4 O12 1.605(3) . ?
Si4 O11 1.625(3) . ?
Si4 O2 1.627(3) 7_664 ?
Si4 O8 1.628(3) . ?
Si4 Gd1 3.2102(11) 2_645 ?
Si4 Rb1 3.5936(12) 3_544 ?
Si4 Rb1 4.1485(12) 7_664 ?
O1 Rb2 3.139(3) 2_665 ?
O2 Si4 1.627(3) 7_664 ?
O2 Rb1 3.092(3) 5_675 ?
O3 Gd1 2.282(3) 4 ?
O3 Rb1 2.998(3) 1_565 ?
O3 Rb1 3.110(3) 5_675 ?
O4 Si2 1.618(3) 2_665 ?
O4 Rb2 2.835(3) 2_665 ?
O5 Ga1 1.811(3) 2_655 ?
O5 Rb1 2.957(3) 2_655 ?
O5 Rb2 3.586(3) 1_565 ?
O6 Rb2 3.089(3) 7_654 ?
O7 Rb2 3.158(3) 1_565 ?
O7 Rb1 3.542(3) 2_655 ?
O7 Rb2 3.570(4) 7_654 ?
O8 Rb2 3.411(3) 7_654 ?
O9 Gd1 2.400(3) 2_655 ?
O9 Gd1 2.531(3) 3_544 ?
O9 Rb1 3.562(3) 7_664 ?
O10 Ga1 1.797(3) 7_664 ?
O10 Rb2 2.964(3) 7_654 ?
O10 Rb2 3.323(4) 1_565 ?
O11 Ga1 1.836(3) 7_654 ?
O11 Gd1 2.699(3) 2_645 ?
O11 Rb1 3.334(3) 7_654 ?
O12 Gd1 2.289(3) 3_544 ?
O12 Gd1 2.383(3) 2_645 ?
O12 Rb1 2.971(3) 3_544 ?
